data_4061678
_publ_section_title
;
Exploring the Influence of Ligand Charge and Geometry on the Properties of
 New Coordinatively Unsaturated Cp*Ru(kappa2-P,N) Complexes
;
_journal_name_full Organometallics
_journal_paper_doi 10.1021/om050534e
_journal_year 2005
_chemical_formula_moiety 'C27 H41 N P Ru, C24 B F20'
_chemical_formula_sum 'C51 H41 B F20 N P Ru'
_chemical_formula_weight 1190.70
_space_group_IT_number 2
_space_group_name_Hall '-P 1'
_space_group_name_H-M_alt 'P -1'
_symmetry_cell_setting triclinic
_symmetry_space_group_name_Hall '-P 1'
_symmetry_space_group_name_H-M 'P -1'
_cell_angle_alpha 99.1898(9)
_cell_angle_beta 94.1443(9)
_cell_angle_gamma 104.2073(9)
_cell_formula_units_Z 2
_cell_length_a 12.0071(8)
_cell_length_b 13.0736(9)
_cell_length_c 16.2792(11)
_cell_measurement_temperature 193(2)
_cell_volume 2428.8(3)
_diffrn_ambient_temperature 193(2)
_exptl_crystal_density_diffrn 1.628
_cod_depositor_comments
;
The following automatic conversions were performed:
'_symmetry_cell_setting' value 'Triclinic' changed to 'triclinic'
according to '/home/saulius/struct/CIF-dictionaries/cif_core.dic'
dictionary named 'cif_core.dic' version 2.4.1 from 2010-06-29.

Automatic conversion script
Id: cif_fix_enum 1527 2010-12-29 10:47:43Z saulius 
;
_cod_database_code 4061678

loop_
_symmetry_equiv_pos_as_xyz
'x, y, z'
'-x, -y, -z'

loop_
_atom_site_label
_atom_site_type_symbol
_atom_site_fract_x
_atom_site_fract_y
_atom_site_fract_z
_atom_site_U_iso_or_equiv
_atom_site_adp_type
_atom_site_occupancy
_atom_site_symmetry_multiplicity
_atom_site_calc_flag
_atom_site_refinement_flags
_atom_site_disorder_assembly
_atom_site_disorder_group
Ru Ru 0.054422(13) 0.333047(12) 0.273971(10) 0.02509(6) Uani 1 1 d . . .
P P 0.24362(5) 0.03055(4) 0.18976(4) 0.03064(12) Uani 1 1 d . . .
N N 0.31730(17) 0.21007(15) 0.06540(12) 0.0353(4) Uani 1 1 d . . .
C1 C 0.30029(18) 0.34969(17) 0.18071(14) 0.0326(5) Uani 1 1 d . . .
H1A H 0.3838 0.3856 0.1952 0.039 Uiso 1 1 calc R . .
H1B H 0.2657 0.3888 0.1429 0.039 Uiso 1 1 calc R . .
C2 C 0.28126(17) 0.23342(16) 0.14113(13) 0.0281(4) Uani 1 1 d . . .
C3 C 0.22371(19) 0.16533(17) 0.19103(13) 0.0305(4) Uani 1 1 d . . .
C3A C 0.19195(17) 0.23344(16) 0.26101(13) 0.0275(4) Uani 1 1 d . . .
C4 C 0.12332(18) 0.20903(17) 0.32624(13) 0.0305(4) Uani 1 1 d . . .
H4 H 0.0723 0.1350 0.3224 0.037 Uiso 1 1 calc R . .
C5 C 0.11728(19) 0.29241(19) 0.39177(14) 0.0341(5) Uani 1 1 d . . .
H5 H 0.0626 0.2760 0.4343 0.041 Uiso 1 1 calc R . .
C6 C 0.17278(19) 0.40018(18) 0.38997(15) 0.0367(5) Uani 1 1 d . . .
H6 H 0.1570 0.4587 0.4313 0.044 Uiso 1 1 calc R . .
C7 C 0.23238(19) 0.42643(18) 0.32154(15) 0.0349(5) Uani 1 1 d . . .
H7 H 0.2595 0.5030 0.3149 0.042 Uiso 1 1 calc R . .
C7A C 0.23999(17) 0.34343(16) 0.25768(14) 0.0295(4) Uani 1 1 d . . .
C10 C -0.10512(19) 0.25958(18) 0.18849(15) 0.0353(5) Uani 1 1 d . . .
C11 C -0.0341(2) 0.3434(2) 0.15490(15) 0.0415(6) Uani 1 1 d . . .
C12 C -0.0185(2) 0.44139(19) 0.21346(19) 0.0440(6) Uani 1 1 d . . .
C13 C -0.07970(19) 0.41738(19) 0.28264(16) 0.0388(5) Uani 1 1 d . . .
C14 C -0.13275(18) 0.30512(18) 0.26700(14) 0.0327(5) Uani 1 1 d . . .
C15 C -0.1503(3) 0.1451(2) 0.1458(2) 0.0618(8) Uani 1 1 d . . .
H15A H -0.1037 0.1297 0.1007 0.074 Uiso 1 1 calc R . .
H15B H -0.2310 0.1324 0.1222 0.074 Uiso 1 1 calc R . .
H15C H -0.1459 0.0980 0.1864 0.074 Uiso 1 1 calc R . .
C16 C 0.0103(3) 0.3328(4) 0.07113(19) 0.0753(11) Uani 1 1 d . . .
H16A H 0.0337 0.2657 0.0597 0.090 Uiso 1 1 calc R . .
H16B H 0.0770 0.3936 0.0712 0.090 Uiso 1 1 calc R . .
H16C H -0.0509 0.3322 0.0277 0.090 Uiso 1 1 calc R . .
C17 C 0.0461(3) 0.5518(3) 0.2031(3) 0.0795(12) Uani 1 1 d . . .
H17A H -0.0052 0.5828 0.1710 0.095 Uiso 1 1 calc R . .
H17B H 0.1131 0.5471 0.1732 0.095 Uiso 1 1 calc R . .
H17C H 0.0723 0.5974 0.2584 0.095 Uiso 1 1 calc R . .
C18 C -0.0921(3) 0.4958(3) 0.3575(2) 0.0633(9) Uani 1 1 d . . .
H18A H -0.0224 0.5558 0.3702 0.076 Uiso 1 1 calc R . .
H18B H -0.1025 0.4597 0.4058 0.076 Uiso 1 1 calc R . .
H18C H -0.1596 0.5228 0.3453 0.076 Uiso 1 1 calc R . .
C19 C -0.2119(2) 0.2435(2) 0.32053(19) 0.0522(7) Uani 1 1 d . . .
H19A H -0.2909 0.2489 0.3073 0.063 Uiso 1 1 calc R . .
H19B H -0.1855 0.2736 0.3798 0.063 Uiso 1 1 calc R . .
H19C H -0.2106 0.1679 0.3092 0.063 Uiso 1 1 calc R . .
C21 C 0.3426(2) 0.0460(2) 0.28727(16) 0.0399(5) Uani 1 1 d . . .
H21 H 0.3649 -0.0234 0.2836 0.048 Uiso 1 1 calc R . .
C22 C 0.3005(3) 0.0655(3) 0.37278(17) 0.0583(8) Uani 1 1 d . . .
H22A H 0.2298 0.0098 0.3747 0.070 Uiso 1 1 calc R . .
H22B H 0.2843 0.1361 0.3826 0.070 Uiso 1 1 calc R . .
H22C H 0.3603 0.0632 0.4162 0.070 Uiso 1 1 calc R . .
C23 C 0.4546(2) 0.1309(2) 0.28416(19) 0.0508(6) Uani 1 1 d . . .
H23A H 0.4824 0.1163 0.2295 0.061 Uiso 1 1 calc R . .
H23B H 0.5132 0.1286 0.3285 0.061 Uiso 1 1 calc R . .
H23C H 0.4399 0.2021 0.2925 0.061 Uiso 1 1 calc R . .
C24 C 0.1019(2) -0.05272(19) 0.20853(19) 0.0466(6) Uani 1 1 d . . .
H24 H 0.0747 -0.0162 0.2590 0.056 Uiso 1 1 calc R . .
C25 C 0.1141(3) -0.1618(2) 0.2221(3) 0.0756(11) Uani 1 1 d . . .
H25A H 0.1659 -0.1532 0.2735 0.091 Uiso 1 1 calc R . .
H25B H 0.1463 -0.1951 0.1743 0.091 Uiso 1 1 calc R . .
H25C H 0.0379 -0.2078 0.2272 0.091 Uiso 1 1 calc R . .
C26 C 0.0161(3) -0.0647(3) 0.1312(3) 0.0841(12) Uani 1 1 d . . .
H26A H 0.0066 0.0060 0.1248 0.101 Uiso 1 1 calc R . .
H26B H -0.0588 -0.1114 0.1380 0.101 Uiso 1 1 calc R . .
H26C H 0.0455 -0.0963 0.0814 0.101 Uiso 1 1 calc R . .
C27 C 0.4005(2) 0.2905(2) 0.03333(16) 0.0465(6) Uani 1 1 d . . .
H27A H 0.3811 0.3595 0.0451 0.056 Uiso 1 1 calc R . .
H27B H 0.3984 0.2683 -0.0273 0.056 Uiso 1 1 calc R . .
H27C H 0.4783 0.2978 0.0606 0.056 Uiso 1 1 calc R . .
C28 C 0.2793(3) 0.1045(2) 0.01228(15) 0.0458(6) Uani 1 1 d . . .
H28A H 0.2034 0.0669 0.0254 0.055 Uiso 1 1 calc R . .
H28B H 0.3352 0.0631 0.0223 0.055 Uiso 1 1 calc R . .
H28C H 0.2737 0.1123 -0.0466 0.055 Uiso 1 1 calc R . .
F32 F 0.46867(11) 0.06305(10) 0.61793(9) 0.0366(3) Uani 1 1 d . . .
F33 F 0.32882(14) -0.11503(11) 0.52822(10) 0.0517(4) Uani 1 1 d . . .
F34 F 0.09466(14) -0.14331(11) 0.51378(10) 0.0555(4) Uani 1 1 d . . .
F35 F 0.00666(11) 0.01633(13) 0.58899(9) 0.0475(4) Uani 1 1 d . . .
F36 F 0.14505(11) 0.20087(11) 0.66970(9) 0.0413(3) Uani 1 1 d . . .
F42 F 0.66832(10) 0.25585(10) 0.66904(8) 0.0347(3) Uani 1 1 d . . .
F43 F 0.76986(11) 0.33215(10) 0.54523(8) 0.0375(3) Uani 1 1 d . . .
F44 F 0.64980(13) 0.39963(13) 0.42568(9) 0.0506(4) Uani 1 1 d . . .
F45 F 0.42241(13) 0.39051(12) 0.43548(9) 0.0470(3) Uani 1 1 d . . .
F46 F 0.31992(10) 0.32415(10) 0.56420(8) 0.0354(3) Uani 1 1 d . . .
F52 F 0.37458(12) 0.04651(10) 0.78271(9) 0.0412(3) Uani 1 1 d . . .
F53 F 0.50243(14) 0.02249(13) 0.91240(9) 0.0514(4) Uani 1 1 d . . .
F54 F 0.69410(15) 0.18007(15) 0.98575(9) 0.0615(4) Uani 1 1 d . . .
F55 F 0.75104(13) 0.36592(14) 0.92440(9) 0.0547(4) Uani 1 1 d . . .
F56 F 0.62011(11) 0.39541(10) 0.79634(8) 0.0371(3) Uani 1 1 d . . .
F62 F 0.25620(12) 0.21731(11) 0.82576(8) 0.0408(3) Uani 1 1 d . . .
F63 F 0.17782(14) 0.36266(15) 0.92133(10) 0.0600(4) Uani 1 1 d . . .
F64 F 0.24218(16) 0.57361(14) 0.90491(10) 0.0634(5) Uani 1 1 d . . .
F65 F 0.38495(15) 0.63252(11) 0.78854(10) 0.0528(4) Uani 1 1 d . . .
F66 F 0.46451(11) 0.49071(10) 0.69381(8) 0.0360(3) Uani 1 1 d . . .
C31 C 0.31562(18) 0.14108(16) 0.65117(12) 0.0269(4) Uani 1 1 d . . .
C32 C 0.35416(18) 0.05635(16) 0.61085(13) 0.0298(4) Uani 1 1 d . . .
C33 C 0.2833(2) -0.03742(17) 0.56464(14) 0.0360(5) Uani 1 1 d . . .
C34 C 0.1658(2) -0.05127(18) 0.55713(14) 0.0385(5) Uani 1 1 d . . .
C35 C 0.12192(19) 0.02950(19) 0.59454(14) 0.0363(5) Uani 1 1 d . . .
C36 C 0.19665(19) 0.12419(17) 0.63880(13) 0.0312(4) Uani 1 1 d . . .
C41 C 0.48854(17) 0.28966(15) 0.62602(12) 0.0245(4) Uani 1 1 d . . .
C42 C 0.60201(17) 0.29069(15) 0.61457(12) 0.0258(4) Uani 1 1 d . . .
C43 C 0.65711(18) 0.32729(16) 0.54911(13) 0.0287(4) Uani 1 1 d . . .
C44 C 0.5973(2) 0.36182(17) 0.48870(13) 0.0329(5) Uani 1 1 d . . .
C45 C 0.48264(19) 0.35743(17) 0.49432(13) 0.0319(4) Uani 1 1 d . . .
C46 C 0.43163(17) 0.32260(16) 0.56134(13) 0.0270(4) Uani 1 1 d . . .
C51 C 0.49251(17) 0.22111(16) 0.77890(12) 0.0268(4) Uani 1 1 d . . .
C52 C 0.46811(19) 0.12898(17) 0.81360(13) 0.0305(4) Uani 1 1 d . . .
C53 C 0.5337(2) 0.1140(2) 0.88204(14) 0.0378(5) Uani 1 1 d . . .
C54 C 0.6292(2) 0.1927(2) 0.91937(14) 0.0415(6) Uani 1 1 d . . .
C55 C 0.6574(2) 0.2871(2) 0.88886(14) 0.0378(5) Uani 1 1 d . . .
C56 C 0.58849(19) 0.29902(17) 0.82143(13) 0.0310(4) Uani 1 1 d . . .
C61 C 0.36096(17) 0.34342(16) 0.75169(12) 0.0264(4) Uani 1 1 d . . .
C62 C 0.28880(19) 0.31941(18) 0.81265(13) 0.0327(5) Uani 1 1 d . . .
C63 C 0.2474(2) 0.3936(2) 0.86351(14) 0.0424(6) Uani 1 1 d . . .
C64 C 0.2798(2) 0.4998(2) 0.85540(15) 0.0444(6) Uani 1 1 d . . .
C65 C 0.3511(2) 0.52887(19) 0.79667(15) 0.0380(5) Uani 1 1 d . . .
C66 C 0.39086(18) 0.45213(17) 0.74712(13) 0.0300(4) Uani 1 1 d . . .
B B 0.41404(19) 0.24893(18) 0.70146(14) 0.0244(4) Uani 1 1 d . . .

loop_
_atom_site_aniso_label
_atom_site_aniso_U_11
_atom_site_aniso_U_22
_atom_site_aniso_U_33
_atom_site_aniso_U_23
_atom_site_aniso_U_13
_atom_site_aniso_U_12
Ru 0.02404(9) 0.02207(9) 0.03015(10) 0.00430(6) 0.00506(6) 0.00761(6)
P 0.0299(3) 0.0250(3) 0.0397(3) 0.0063(2) 0.0082(2) 0.0108(2)
N 0.0369(10) 0.0368(10) 0.0335(10) 0.0049(8) 0.0095(8) 0.0115(8)
C1 0.0251(10) 0.0309(11) 0.0395(12) 0.0034(9) 0.0065(9) 0.0040(8)
C2 0.0231(10) 0.0290(10) 0.0334(11) 0.0054(8) 0.0014(8) 0.0098(8)
C3 0.0340(11) 0.0284(10) 0.0311(11) 0.0046(8) 0.0049(9) 0.0120(9)
C3A 0.0254(10) 0.0276(10) 0.0308(10) 0.0046(8) 0.0000(8) 0.0105(8)
C4 0.0311(11) 0.0301(10) 0.0336(11) 0.0090(8) 0.0038(9) 0.0123(9)
C5 0.0327(11) 0.0427(12) 0.0295(11) 0.0068(9) 0.0033(9) 0.0146(10)
C6 0.0338(12) 0.0361(12) 0.0364(12) -0.0047(9) 0.0010(9) 0.0098(9)
C7 0.0283(11) 0.0293(11) 0.0414(12) -0.0021(9) 0.0021(9) 0.0030(9)
C7A 0.0205(9) 0.0281(10) 0.0364(11) 0.0024(8) 0.0003(8) 0.0031(8)
C10 0.0333(11) 0.0354(12) 0.0387(12) 0.0062(9) -0.0055(9) 0.0149(9)
C11 0.0362(12) 0.0626(16) 0.0382(13) 0.0230(11) 0.0093(10) 0.0263(12)
C12 0.0317(12) 0.0348(12) 0.0743(18) 0.0276(12) 0.0090(12) 0.0131(10)
C13 0.0285(11) 0.0356(12) 0.0542(15) 0.0021(10) 0.0033(10) 0.0161(9)
C14 0.0251(10) 0.0374(12) 0.0382(12) 0.0114(9) 0.0028(9) 0.0103(9)
C15 0.069(2) 0.0438(15) 0.0634(19) -0.0071(13) -0.0263(15) 0.0179(14)
C16 0.067(2) 0.138(3) 0.0424(16) 0.0368(19) 0.0174(15) 0.051(2)
C17 0.0497(17) 0.0544(19) 0.148(4) 0.061(2) 0.014(2) 0.0119(14)
C18 0.0498(16) 0.0586(18) 0.079(2) -0.0169(15) 0.0036(15) 0.0285(14)
C19 0.0339(13) 0.0675(18) 0.0612(17) 0.0299(14) 0.0125(12) 0.0105(12)
C21 0.0381(12) 0.0442(13) 0.0457(13) 0.0175(11) 0.0056(10) 0.0202(11)
C22 0.0598(18) 0.083(2) 0.0454(15) 0.0255(15) 0.0060(13) 0.0350(16)
C23 0.0390(14) 0.0539(16) 0.0596(17) 0.0138(13) -0.0025(12) 0.0126(12)
C24 0.0374(13) 0.0276(11) 0.0745(18) 0.0054(11) 0.0214(12) 0.0060(10)
C25 0.069(2) 0.0336(15) 0.132(3) 0.0261(17) 0.045(2) 0.0118(14)
C26 0.0421(17) 0.068(2) 0.125(3) 0.008(2) -0.0077(19) -0.0057(16)
C27 0.0463(14) 0.0536(15) 0.0391(13) 0.0099(11) 0.0148(11) 0.0085(12)
C28 0.0666(17) 0.0403(13) 0.0328(12) 0.0045(10) 0.0083(11) 0.0190(12)
F32 0.0339(7) 0.0293(6) 0.0485(8) 0.0052(5) 0.0052(6) 0.0124(5)
F33 0.0637(10) 0.0266(7) 0.0615(10) -0.0024(6) 0.0056(8) 0.0126(7)
F34 0.0569(9) 0.0357(8) 0.0574(9) 0.0031(7) -0.0101(7) -0.0105(7)
F35 0.0275(7) 0.0628(9) 0.0448(8) 0.0117(7) -0.0009(6) -0.0018(6)
F36 0.0290(7) 0.0513(8) 0.0440(8) 0.0032(6) 0.0034(6) 0.0150(6)
F42 0.0296(6) 0.0438(7) 0.0354(7) 0.0115(6) 0.0032(5) 0.0157(5)
F43 0.0288(6) 0.0379(7) 0.0463(8) 0.0054(6) 0.0128(6) 0.0088(5)
F44 0.0551(9) 0.0628(10) 0.0456(8) 0.0293(7) 0.0255(7) 0.0189(7)
F45 0.0518(9) 0.0623(9) 0.0379(7) 0.0270(7) 0.0065(6) 0.0235(7)
F46 0.0285(6) 0.0453(7) 0.0372(7) 0.0153(6) 0.0037(5) 0.0140(5)
F52 0.0441(8) 0.0345(7) 0.0461(8) 0.0197(6) 0.0049(6) 0.0044(6)
F53 0.0672(10) 0.0568(9) 0.0475(8) 0.0330(7) 0.0171(7) 0.0309(8)
F54 0.0669(11) 0.0930(13) 0.0354(8) 0.0229(8) -0.0066(7) 0.0377(9)
F55 0.0449(8) 0.0723(11) 0.0364(8) 0.0025(7) -0.0105(6) 0.0047(7)
F56 0.0402(7) 0.0305(6) 0.0359(7) 0.0063(5) -0.0005(6) 0.0021(5)
F62 0.0405(7) 0.0478(8) 0.0380(7) 0.0175(6) 0.0128(6) 0.0100(6)
F63 0.0590(10) 0.0917(13) 0.0421(8) 0.0158(8) 0.0268(7) 0.0354(9)
F64 0.0804(12) 0.0762(11) 0.0447(9) -0.0093(8) 0.0078(8) 0.0539(10)
F65 0.0728(11) 0.0328(7) 0.0560(9) 0.0009(6) -0.0017(8) 0.0273(7)
F66 0.0441(7) 0.0278(6) 0.0378(7) 0.0093(5) 0.0080(6) 0.0097(5)
C31 0.0290(10) 0.0259(10) 0.0265(10) 0.0086(8) 0.0038(8) 0.0060(8)
C32 0.0309(11) 0.0276(10) 0.0312(11) 0.0098(8) 0.0039(8) 0.0054(8)
C33 0.0472(13) 0.0249(10) 0.0356(12) 0.0078(9) 0.0054(10) 0.0075(9)
C34 0.0457(14) 0.0284(11) 0.0341(12) 0.0075(9) -0.0017(10) -0.0033(10)
C35 0.0296(11) 0.0434(13) 0.0328(11) 0.0146(10) 0.0005(9) -0.0001(9)
C36 0.0312(11) 0.0351(11) 0.0283(10) 0.0096(9) 0.0048(8) 0.0080(9)
C41 0.0285(10) 0.0201(9) 0.0248(10) 0.0028(7) 0.0033(8) 0.0069(8)
C42 0.0289(10) 0.0224(9) 0.0253(10) 0.0027(7) 0.0002(8) 0.0074(8)
C43 0.0268(10) 0.0231(9) 0.0340(11) -0.0005(8) 0.0076(8) 0.0048(8)
C44 0.0419(12) 0.0294(10) 0.0289(11) 0.0081(8) 0.0119(9) 0.0080(9)
C45 0.0395(12) 0.0313(11) 0.0269(10) 0.0092(8) 0.0018(9) 0.0111(9)
C46 0.0260(10) 0.0257(10) 0.0305(10) 0.0054(8) 0.0038(8) 0.0085(8)
C51 0.0276(10) 0.0309(10) 0.0253(10) 0.0077(8) 0.0058(8) 0.0117(8)
C52 0.0332(11) 0.0318(11) 0.0305(11) 0.0098(8) 0.0079(9) 0.0124(9)
C53 0.0494(14) 0.0458(13) 0.0316(11) 0.0193(10) 0.0147(10) 0.0270(11)
C54 0.0455(14) 0.0646(16) 0.0253(11) 0.0140(11) 0.0051(10) 0.0305(12)
C55 0.0335(12) 0.0526(14) 0.0266(11) 0.0028(10) 0.0015(9) 0.0133(10)
C56 0.0342(11) 0.0350(11) 0.0259(10) 0.0068(8) 0.0050(8) 0.0114(9)
C61 0.0257(10) 0.0313(10) 0.0238(9) 0.0052(8) 0.0007(8) 0.0107(8)
C62 0.0320(11) 0.0393(12) 0.0289(11) 0.0087(9) 0.0024(9) 0.0120(9)
C63 0.0391(13) 0.0673(17) 0.0275(11) 0.0079(11) 0.0093(9) 0.0256(12)
C64 0.0486(14) 0.0573(15) 0.0333(12) -0.0035(11) -0.0011(10) 0.0344(12)
C65 0.0433(13) 0.0357(12) 0.0368(12) 0.0009(9) -0.0062(10) 0.0204(10)
C66 0.0327(11) 0.0326(11) 0.0265(10) 0.0042(8) -0.0013(8) 0.0138(9)
B 0.0248(11) 0.0249(10) 0.0255(11) 0.0080(8) 0.0035(8) 0.0078(9)

loop_
_geom_bond_atom_site_label_1
_geom_bond_atom_site_label_2
_geom_bond_distance
_geom_bond_site_symmetry_2
_geom_bond_publ_flag
Ru C12 2.162(2) . ?
Ru C13 2.164(2) . ?
Ru C14 2.178(2) . ?
Ru C11 2.182(2) . ?
Ru C10 2.194(2) . ?
Ru C6 2.197(2) . ?
Ru C7 2.199(2) . ?
Ru C5 2.201(2) . ?
Ru C7A 2.237(2) . ?
Ru C4 2.244(2) . ?
Ru C3A 2.342(2) . ?
P C3 1.833(2) . ?
P C24 1.857(2) . ?
P C21 1.866(2) . ?
N C2 1.350(3) . ?
N C27 1.453(3) . ?
N C28 1.454(3) . ?
C1 C7A 1.495(3) . ?
C1 C2 1.508(3) . ?
C2 C3 1.393(3) . ?
C3 C3A 1.463(3) . ?
C3A C4 1.419(3) . ?
C3A C7A 1.423(3) . ?
C4 C5 1.418(3) . ?
C5 C6 1.409(3) . ?
C6 C7 1.410(3) . ?
C7 C7A 1.403(3) . ?
C10 C14 1.419(3) . ?
C10 C11 1.424(3) . ?
C10 C15 1.495(3) . ?
C11 C12 1.433(4) . ?
C11 C16 1.498(4) . ?
C12 C13 1.423(4) . ?
C12 C17 1.503(3) . ?
C13 C14 1.422(3) . ?
C13 C18 1.503(4) . ?
C14 C19 1.510(3) . ?
C21 C22 1.520(4) . ?
C21 C23 1.529(4) . ?
C24 C25 1.518(4) . ?
C24 C26 1.529(5) . ?
F32 C32 1.351(2) . ?
F33 C33 1.344(3) . ?
F34 C34 1.346(3) . ?
F35 C35 1.347(3) . ?
F36 C36 1.353(3) . ?
F42 C42 1.354(2) . ?
F43 C43 1.346(2) . ?
F44 C44 1.341(2) . ?
F45 C45 1.347(2) . ?
F46 C46 1.350(2) . ?
F52 C52 1.352(3) . ?
F53 C53 1.346(3) . ?
F54 C54 1.342(3) . ?
F55 C55 1.345(3) . ?
F56 C56 1.360(2) . ?
F62 C62 1.352(3) . ?
F63 C63 1.348(3) . ?
F64 C64 1.343(3) . ?
F65 C65 1.347(3) . ?
F66 C66 1.349(2) . ?
C31 C36 1.385(3) . ?
C31 C32 1.391(3) . ?
C31 B 1.652(3) . ?
C32 C33 1.376(3) . ?
C33 C34 1.372(3) . ?
C34 C35 1.370(4) . ?
C35 C36 1.390(3) . ?
C41 C42 1.386(3) . ?
C41 C46 1.395(3) . ?
C41 B 1.651(3) . ?
C42 C43 1.383(3) . ?
C43 C44 1.373(3) . ?
C44 C45 1.374(3) . ?
C45 C46 1.375(3) . ?
C51 C52 1.387(3) . ?
C51 C56 1.389(3) . ?
C51 B 1.659(3) . ?
C52 C53 1.385(3) . ?
C53 C54 1.365(4) . ?
C54 C55 1.378(4) . ?
C55 C56 1.378(3) . ?
C61 C62 1.387(3) . ?
C61 C66 1.393(3) . ?
C61 B 1.655(3) . ?
C62 C63 1.384(3) . ?
C63 C64 1.377(4) . ?
C64 C65 1.366(4) . ?
C65 C66 1.385(3) . ?
